data_4088388
loop_
_publ_author_name
'Simler, Thomas'
'Karmazin, Lydia'
'Bailly, Corinne'
'Braunstein, Pierre'
'Danopoulos, Andreas A.'

_publ_section_title
;
 Potassium and Lithium Complexes with Monodeprotonated, Dearomatized PNP
 and PNCNHC Pincer-Type Ligands
;
_journal_issue 6
_journal_name_full Organometallics
_journal_page_first 903
_journal_paper_doi 10.1021/acs.organomet.6b00048
_journal_volume 35
_journal_year 2016
_chemical_formula_moiety 'C31 H62 K N O4 P2'
_chemical_formula_sum 'C31 H62 K N O4 P2'
_chemical_formula_weight 613.85
_space_group_crystal_system monoclinic
_space_group_IT_number 14
_space_group_name_Hall '-P 2ybc'
_space_group_name_H-M_alt 'P 1 21/c 1'
_atom_sites_solution_hydrogens geom
_atom_sites_solution_primary direct
_atom_sites_solution_secondary difmap
_audit_creation_method SHELXL-2013
_cell_angle_alpha 90
_cell_angle_beta 101.244(7)
_cell_angle_gamma 90
_cell_formula_units_Z 4
_cell_length_a 10.000(3)
_cell_length_b 17.279(5)
_cell_length_c 22.758(7)
_cell_measurement_reflns_used 9938
_cell_measurement_temperature 173(2)
_cell_measurement_theta_max 26.47
_cell_measurement_theta_min 2.39
_cell_volume 3857(2)
_computing_cell_refinement 'Bruker SAINT'
_computing_data_collection 'Bruker APEX2'
_computing_data_reduction 'Bruker SAINT'
_computing_molecular_graphics 'Bruker SHELXTL'
_computing_publication_material 'Bruker SHELXTL'
_computing_structure_refinement 'SHELXL-2013 (Sheldrick, 2013)'
_computing_structure_solution 'SHELXS-2013 (Sheldrick, 2013)'
_diffrn_ambient_temperature 173(2)
_diffrn_measured_fraction_theta_full 1.000
_diffrn_measured_fraction_theta_max 0.994
_diffrn_measurement_device_type 'Bruker APEX-II CCD'
_diffrn_measurement_method '\f and \w scans'
_diffrn_radiation_type MoK\a
_diffrn_radiation_wavelength 0.71073
_diffrn_reflns_av_R_equivalents 0.0446
_diffrn_reflns_av_unetI/netI 0.0352
_diffrn_reflns_Laue_measured_fraction_full 1.000
_diffrn_reflns_Laue_measured_fraction_max 0.994
_diffrn_reflns_limit_h_max 13
_diffrn_reflns_limit_h_min -12
_diffrn_reflns_limit_k_max 22
_diffrn_reflns_limit_k_min -17
_diffrn_reflns_limit_l_max 30
_diffrn_reflns_limit_l_min -26
_diffrn_reflns_number 55386
_diffrn_reflns_point_group_measured_fraction_full 1.000
_diffrn_reflns_point_group_measured_fraction_max 0.994
_diffrn_reflns_theta_full 25.242
_diffrn_reflns_theta_max 28.083
_diffrn_reflns_theta_min 1.490
_diffrn_source 'fine focus sealed tube'
_exptl_absorpt_coefficient_mu 0.250
_exptl_absorpt_correction_T_max 0.7456
_exptl_absorpt_correction_T_min 0.5985
_exptl_absorpt_correction_type multi-scan
_exptl_absorpt_process_details sadabs
_exptl_crystal_colour orange
_exptl_crystal_density_diffrn 1.057
_exptl_crystal_description prism
_exptl_crystal_F_000 1344
_exptl_crystal_size_max 0.400
_exptl_crystal_size_mid 0.350
_exptl_crystal_size_min 0.300
_refine_diff_density_max 0.502
_refine_diff_density_min -0.333
_refine_diff_density_rms 0.049
_refine_ls_extinction_method none
_refine_ls_goodness_of_fit_ref 1.039
_refine_ls_hydrogen_treatment constr
_refine_ls_matrix_type full
_refine_ls_number_parameters 368
_refine_ls_number_reflns 9326
_refine_ls_number_restraints 0
_refine_ls_restrained_S_all 1.039
_refine_ls_R_factor_all 0.0947
_refine_ls_R_factor_gt 0.0596
_refine_ls_shift/su_max 0.001
_refine_ls_shift/su_mean 0.000
_refine_ls_structure_factor_coef Fsqd
_refine_ls_weighting_details 'w=1/[\s^2^(Fo^2^)+(0.0752P)^2^+1.9022P] where P=(Fo^2^+2Fc^2^)/3'
_refine_ls_weighting_scheme calc
_refine_ls_wR_factor_gt 0.1472
_refine_ls_wR_factor_ref 0.1708
_reflns_Friedel_coverage 0.000
_reflns_number_gt 6360
_reflns_number_total 9326
_reflns_threshold_expression 'I > 2\s(I)'
_cod_data_source_file om6b00048_si_002.cif
_cod_data_source_block pbts150609
_cod_original_sg_symbol_H-M 'P 21/c'
_cod_database_code 4088388
_shelx_space_group_comment
;
The symmetry employed for this shelxl refinement is uniquely defined
by the following loop, which should always be used as a source of
symmetry information in preference to the above space-group names.
They are only intended as comments.
;
_shelx_estimated_absorpt_t_min 0.906
_shelx_estimated_absorpt_t_max 0.929
_shelxl_version_number 2013-4

loop_
_space_group_symop_operation_xyz
'x, y, z'
'-x, y+1/2, -z+1/2'
'-x, -y, -z'
'x, -y-1/2, z-1/2'

loop_
_atom_site_label
_atom_site_type_symbol
_atom_site_fract_x
_atom_site_fract_y
_atom_site_fract_z
_atom_site_U_iso_or_equiv
_atom_site_adp_type
_atom_site_occupancy
_atom_site_site_symmetry_order
_atom_site_calc_flag
_atom_site_refinement_flags_posn
_atom_site_refinement_flags_adp
C1 C 0.5127(2) 0.28818(12) 0.83186(10) 0.0436(5) Uani 1 1 d . .
C2 C 0.3867(3) 0.27205(16) 0.84471(12) 0.0594(7) Uani 1 1 d . .
H2 H 0.3779 0.2465 0.8807 0.071 Uiso 1 1 calc R U
C3 C 0.2723(3) 0.29467(18) 0.80272(13) 0.0636(7) Uani 1 1 d . .
H3 H 0.1837 0.2862 0.8107 0.076 Uiso 1 1 calc R U
C4 C 0.2869(2) 0.32865(15) 0.75070(11) 0.0522(6) Uani 1 1 d . .
H4 H 0.2084 0.3456 0.7232 0.063 Uiso 1 1 calc R U
C5 C 0.4197(2) 0.33945(12) 0.73662(9) 0.0374(4) Uani 1 1 d . .
C6 C 0.6422(3) 0.26927(14) 0.87626(11) 0.0523(6) Uani 1 1 d . .
H6A H 0.6938 0.2297 0.8584 0.063 Uiso 1 1 calc R U
H6B H 0.6173 0.2464 0.9125 0.063 Uiso 1 1 calc R U
C7 C 0.9096(3) 0.30524(19) 0.94495(13) 0.0715(9) Uani 1 1 d . .
C8 C 0.9630(4) 0.2509(3) 0.90158(18) 0.0975(12) Uani 1 1 d . .
H8A H 1.0537 0.2319 0.9203 0.146 Uiso 1 1 calc R U
H8B H 0.9689 0.2790 0.8648 0.146 Uiso 1 1 calc R U
H8C H 0.9006 0.2069 0.8919 0.146 Uiso 1 1 calc R U
C9 C 1.0202(4) 0.3674(3) 0.9653(2) 0.1207(18) Uani 1 1 d . .
H9A H 1.1091 0.3422 0.9777 0.181 Uiso 1 1 calc R U
H9B H 0.9980 0.3965 0.9991 0.181 Uiso 1 1 calc R U
H9C H 1.0237 0.4029 0.9321 0.181 Uiso 1 1 calc R U
C10 C 0.8889(4) 0.2585(2) 0.99920(15) 0.0923(12) Uani 1 1 d . .
H10A H 0.8136 0.2220 0.9872 0.139 Uiso 1 1 calc R U
H10B H 0.8674 0.2936 1.0299 0.139 Uiso 1 1 calc R U
H10C H 0.9726 0.2299 1.0155 0.139 Uiso 1 1 calc R U
C11 C 0.6588(4) 0.41069(17) 0.94802(13) 0.0734(9) Uani 1 1 d . .
C12 C 0.7530(5) 0.4701(2) 0.98495(18) 0.1149(15) Uani 1 1 d . .
H12A H 0.6987 0.5063 1.0038 0.172 Uiso 1 1 calc R U
H12B H 0.8024 0.4987 0.9587 0.172 Uiso 1 1 calc R U
H12C H 0.8183 0.4434 1.0161 0.172 Uiso 1 1 calc R U
C13 C 0.5864(5) 0.3628(2) 0.98849(19) 0.1075(14) Uani 1 1 d . .
H13A H 0.5301 0.3969 1.0081 0.161 Uiso 1 1 calc R U
H13B H 0.6542 0.3367 1.0190 0.161 Uiso 1 1 calc R U
H13C H 0.5283 0.3241 0.9645 0.161 Uiso 1 1 calc R U
C14 C 0.5519(4) 0.4564(2) 0.90329(18) 0.0933(11) Uani 1 1 d . .
H14A H 0.4939 0.4202 0.8765 0.140 Uiso 1 1 calc R U
H14B H 0.5983 0.4909 0.8796 0.140 Uiso 1 1 calc R U
H14C H 0.4954 0.4870 0.9253 0.140 Uiso 1 1 calc R U
C15 C 0.4417(2) 0.36744(13) 0.68202(9) 0.0421(5) Uani 1 1 d . .
H15 H 0.5333 0.3728 0.6769 0.051 Uiso 1 1 calc R U
C16 C 0.3685(3) 0.34837(17) 0.55499(11) 0.0573(6) Uani 1 1 d . .
C17 C 0.3445(4) 0.2618(2) 0.56264(17) 0.0890(10) Uani 1 1 d . .
H17A H 0.2520 0.2536 0.5697 0.133 Uiso 1 1 calc R U
H17B H 0.4107 0.2421 0.5969 0.133 Uiso 1 1 calc R U
H17C H 0.3555 0.2342 0.5263 0.133 Uiso 1 1 calc R U
C18 C 0.2787(4) 0.3742(2) 0.49627(13) 0.0899(11) Uani 1 1 d . .
H18A H 0.3050 0.4265 0.4863 0.135 Uiso 1 1 calc R U
H18B H 0.1830 0.3742 0.5005 0.135 Uiso 1 1 calc R U
H18C H 0.2903 0.3385 0.4642 0.135 Uiso 1 1 calc R U
C19 C 0.5177(3) 0.3605(2) 0.55026(15) 0.0868(11) Uani 1 1 d . .
H19A H 0.5372 0.3312 0.5160 0.130 Uiso 1 1 calc R U
H19B H 0.5771 0.3423 0.5871 0.130 Uiso 1 1 calc R U
H19C H 0.5342 0.4156 0.5446 0.130 Uiso 1 1 calc R U
C20 C 0.3262(3) 0.50330(16) 0.61680(12) 0.0599(7) Uani 1 1 d . .
C21 C 0.2243(4) 0.5368(2) 0.56380(17) 0.0974(12) Uani 1 1 d . .
H21A H 0.1356 0.5116 0.5613 0.146 Uiso 1 1 calc R U
H21B H 0.2575 0.5277 0.5266 0.146 Uiso 1 1 calc R U
H21C H 0.2147 0.5926 0.5696 0.146 Uiso 1 1 calc R U
C22 C 0.4689(4) 0.53434(19) 0.61578(18) 0.0863(10) Uani 1 1 d . .
H22A H 0.4708 0.5904 0.6225 0.130 Uiso 1 1 calc R U
H22B H 0.4922 0.5233 0.5767 0.130 Uiso 1 1 calc R U
H22C H 0.5352 0.5092 0.6474 0.130 Uiso 1 1 calc R U
C23 C 0.2842(4) 0.5312(2) 0.67424(16) 0.0805(9) Uani 1 1 d . .
H23A H 0.3464 0.5095 0.7090 0.121 Uiso 1 1 calc R U
H23B H 0.1909 0.5142 0.6746 0.121 Uiso 1 1 calc R U
H23C H 0.2885 0.5878 0.6760 0.121 Uiso 1 1 calc R U
C24 C 0.5861(5) 0.6279(2) 0.7853(2) 0.1142(15) Uani 1 1 d . .
H24A H 0.5882 0.6725 0.8120 0.171 Uiso 1 1 calc R U
H24B H 0.5099 0.5940 0.7894 0.171 Uiso 1 1 calc R U
H24C H 0.5744 0.6459 0.7437 0.171 Uiso 1 1 calc R U
C25 C 0.8225(5) 0.6282(2) 0.8249(2) 0.1124(15) Uani 1 1 d . .
H25A H 0.8049 0.6545 0.8613 0.135 Uiso 1 1 calc R U
H25B H 0.8354 0.6691 0.7961 0.135 Uiso 1 1 calc R U
C26 C 0.9460(5) 0.5875(3) 0.8408(2) 0.1184(16) Uani 1 1 d . .
H26A H 1.0206 0.6245 0.8387 0.142 Uiso 1 1 calc R U
H26B H 0.9555 0.5721 0.8833 0.142 Uiso 1 1 calc R U
C27 C 1.0955(5) 0.4931(4) 0.8208(2) 0.1308(17) Uani 1 1 d . .
H27A H 1.1656 0.5332 0.8307 0.196 Uiso 1 1 calc R U
H27B H 1.1075 0.4660 0.7843 0.196 Uiso 1 1 calc R U
H27C H 1.1039 0.4560 0.8539 0.196 Uiso 1 1 calc R U
C28 C 0.7911(7) 0.2449(3) 0.7120(3) 0.157(2) Uani 1 1 d . .
H28A H 0.7534 0.2198 0.6738 0.236 Uiso 1 1 calc R U
H28B H 0.7236 0.2437 0.7379 0.236 Uiso 1 1 calc R U
H28C H 0.8735 0.2174 0.7316 0.236 Uiso 1 1 calc R U
C29 C 0.8927(4) 0.3377(4) 0.6585(2) 0.128(2) Uani 1 1 d . .
H29A H 0.8438 0.3134 0.6211 0.154 Uiso 1 1 calc R U
H29B H 0.9832 0.3127 0.6691 0.154 Uiso 1 1 calc R U
C30 C 0.9126(6) 0.4149(5) 0.6468(3) 0.157(3) Uani 1 1 d . .
H30A H 1.0099 0.4264 0.6626 0.189 Uiso 1 1 calc R U
H30B H 0.8981 0.4205 0.6027 0.189 Uiso 1 1 calc R U
C31 C 0.8575(5) 0.5468(4) 0.6536(2) 0.1291(19) Uani 1 1 d . .
H31A H 0.9344 0.5683 0.6823 0.194 Uiso 1 1 calc R U
H31B H 0.7741 0.5752 0.6564 0.194 Uiso 1 1 calc R U
H31C H 0.8754 0.5517 0.6129 0.194 Uiso 1 1 calc R U
N1 N 0.53187(18) 0.32072(10) 0.78047(8) 0.0385(4) Uani 1 1 d . .
O1 O 0.7077(3) 0.58723(13) 0.80038(13) 0.0964(8) Uani 1 1 d . .
O2 O 0.9675(4) 0.5271(2) 0.81138(17) 0.1406(13) Uani 1 1 d . .
O3 O 0.8241(4) 0.3221(2) 0.70167(19) 0.1615(16) Uani 1 1 d . .
O4 O 0.8413(4) 0.4697(3) 0.66640(16) 0.1439(14) Uani 1 1 d . .
P1 P 0.75484(7) 0.35391(4) 0.89887(3) 0.05264(19) Uani 1 1 d . .
P2 P 0.30982(6) 0.39392(4) 0.62120(3) 0.04504(16) Uani 1 1 d . .
K1 K 0.72273(6) 0.43560(3) 0.76415(2) 0.05062(16) Uani 1 1 d . .

loop_
_atom_site_aniso_label
_atom_site_aniso_U_11
_atom_site_aniso_U_22
_atom_site_aniso_U_33
_atom_site_aniso_U_23
_atom_site_aniso_U_13
_atom_site_aniso_U_12
C1 0.0525(13) 0.0355(11) 0.0413(12) 0.0009(9) 0.0054(10) -0.0076(9)
C2 0.0643(17) 0.0653(16) 0.0491(14) 0.0148(12) 0.0127(12) -0.0169(13)
C3 0.0477(15) 0.0824(19) 0.0647(17) 0.0131(14) 0.0210(12) -0.0095(13)
C4 0.0375(12) 0.0647(15) 0.0554(14) 0.0122(12) 0.0112(10) 0.0002(11)
C5 0.0362(11) 0.0358(10) 0.0406(11) -0.0019(8) 0.0082(8) -0.0021(8)
C6 0.0651(16) 0.0417(12) 0.0448(13) 0.0081(10) -0.0024(11) -0.0093(11)
C7 0.0644(18) 0.080(2) 0.0611(17) 0.0264(15) -0.0106(14) -0.0186(15)
C8 0.062(2) 0.127(3) 0.101(3) 0.033(2) 0.0081(19) 0.010(2)
C9 0.090(3) 0.116(3) 0.128(3) 0.042(3) -0.047(2) -0.048(2)
C10 0.100(3) 0.099(3) 0.066(2) 0.0367(18) -0.0132(18) -0.013(2)
C11 0.107(3) 0.0544(16) 0.0597(17) -0.0056(13) 0.0185(17) -0.0218(16)
C12 0.158(4) 0.098(3) 0.086(3) -0.038(2) 0.019(3) -0.045(3)
C13 0.151(4) 0.092(3) 0.098(3) -0.003(2) 0.070(3) -0.014(3)
C14 0.120(3) 0.063(2) 0.101(3) -0.0142(18) 0.032(2) 0.011(2)
C15 0.0311(10) 0.0561(13) 0.0396(11) 0.0028(9) 0.0079(8) -0.0030(9)
C16 0.0534(15) 0.0757(18) 0.0415(13) -0.0025(12) 0.0061(11) -0.0058(13)
C17 0.114(3) 0.072(2) 0.085(2) -0.0119(18) 0.028(2) -0.001(2)
C18 0.100(3) 0.116(3) 0.0457(16) -0.0090(17) -0.0048(16) 0.000(2)
C19 0.066(2) 0.139(3) 0.0618(18) -0.023(2) 0.0282(15) -0.010(2)
C20 0.0563(16) 0.0608(16) 0.0617(16) 0.0123(12) 0.0090(12) 0.0075(12)
C21 0.115(3) 0.080(2) 0.088(2) 0.0232(19) -0.003(2) 0.034(2)
C22 0.078(2) 0.0625(19) 0.122(3) 0.0193(19) 0.026(2) -0.0148(16)
C23 0.084(2) 0.072(2) 0.087(2) -0.0112(17) 0.0171(18) 0.0073(17)
C24 0.130(4) 0.073(2) 0.123(3) -0.013(2) -0.015(3) 0.015(2)
C25 0.128(4) 0.056(2) 0.142(4) -0.028(2) -0.001(3) -0.014(2)
C26 0.105(3) 0.112(3) 0.134(4) -0.041(3) 0.013(3) -0.030(3)
C27 0.109(4) 0.175(5) 0.110(3) 0.008(3) 0.024(3) 0.020(4)
C28 0.186(6) 0.108(4) 0.197(6) -0.039(4) 0.081(5) 0.043(4)
C29 0.058(2) 0.208(6) 0.123(4) -0.074(4) 0.031(2) -0.001(3)
C30 0.098(4) 0.234(8) 0.164(5) 0.007(5) 0.086(4) -0.008(5)
C31 0.087(3) 0.199(6) 0.101(3) 0.071(3) 0.019(2) -0.008(3)
N1 0.0405(10) 0.0358(9) 0.0381(9) -0.0004(7) 0.0052(7) -0.0025(7)
O1 0.1016(19) 0.0556(12) 0.123(2) -0.0132(13) -0.0011(16) -0.0032(13)
O2 0.113(3) 0.118(2) 0.173(3) -0.057(2) -0.015(2) 0.008(2)
O3 0.207(4) 0.119(3) 0.202(4) -0.044(3) 0.145(3) 0.001(3)
O4 0.161(3) 0.164(3) 0.135(3) 0.037(2) 0.098(3) 0.021(3)
P1 0.0636(4) 0.0480(3) 0.0418(3) 0.0103(3) -0.0007(3) -0.0151(3)
P2 0.0345(3) 0.0594(4) 0.0404(3) 0.0069(3) 0.0051(2) -0.0031(3)
K1 0.0611(3) 0.0446(3) 0.0474(3) -0.0003(2) 0.0137(2) -0.0100(2)

loop_
_atom_type_symbol
_atom_type_description
_atom_type_scat_dispersion_real
_atom_type_scat_dispersion_imag
_atom_type_scat_source
C C 0.0033 0.0016 'International Tables Vol C Tables 4.2.6.8 and 6.1.1.4'
H H 0.0000 0.0000 'International Tables Vol C Tables 4.2.6.8 and 6.1.1.4'
N N 0.0061 0.0033 'International Tables Vol C Tables 4.2.6.8 and 6.1.1.4'
O O 0.0106 0.0060 'International Tables Vol C Tables 4.2.6.8 and 6.1.1.4'
P P 0.1023 0.0942 'International Tables Vol C Tables 4.2.6.8 and 6.1.1.4'
K K 0.2009 0.2494 'International Tables Vol C Tables 4.2.6.8 and 6.1.1.4'

loop_
_geom_angle_atom_site_label_1
_geom_angle_atom_site_label_2
_geom_angle_atom_site_label_3
_geom_angle
N1 C1 C2 124.1(2)
N1 C1 C6 115.0(2)
C2 C1 C6 120.9(2)
C1 C2 C3 117.4(2)
C1 C2 H2 121.3
C3 C2 H2 121.3
C4 C3 C2 120.4(2)
C4 C3 H3 119.8
C2 C3 H3 119.8
C3 C4 C5 120.8(2)
C3 C4 H4 119.6
C5 C4 H4 119.6
N1 C5 C15 118.57(18)
N1 C5 C4 117.51(19)
C15 C5 C4 123.9(2)
N1 C5 K1 54.23(10)
C15 C5 K1 72.83(12)
C4 C5 K1 148.19(16)
C1 C6 P1 114.11(16)
C1 C6 H6A 108.7
P1 C6 H6A 108.7
C1 C6 H6B 108.7
P1 C6 H6B 108.7
H6A C6 H6B 107.6
C10 C7 C8 108.5(3)
C10 C7 C9 109.1(3)
C8 C7 C9 107.5(3)
C10 C7 P1 117.4(2)
C8 C7 P1 105.4(2)
C9 C7 P1 108.5(2)
C7 C8 H8A 109.5
C7 C8 H8B 109.5
H8A C8 H8B 109.5
C7 C8 H8C 109.5
H8A C8 H8C 109.5
H8B C8 H8C 109.5
C7 C9 H9A 109.5
C7 C9 H9B 109.5
H9A C9 H9B 109.5
C7 C9 H9C 109.5
H9A C9 H9C 109.5
H9B C9 H9C 109.5
C7 C10 H10A 109.5
C7 C10 H10B 109.5
H10A C10 H10B 109.5
C7 C10 H10C 109.5
H10A C10 H10C 109.5
H10B C10 H10C 109.5
C13 C11 C12 110.3(3)
C13 C11 C14 109.1(3)
C12 C11 C14 107.0(3)
C13 C11 P1 115.7(2)
C12 C11 P1 110.2(3)
C14 C11 P1 104.0(2)
C11 C12 H12A 109.5
C11 C12 H12B 109.5
H12A C12 H12B 109.5
C11 C12 H12C 109.5
H12A C12 H12C 109.5
H12B C12 H12C 109.5
C11 C13 H13A 109.5
C11 C13 H13B 109.5
H13A C13 H13B 109.5
C11 C13 H13C 109.5
H13A C13 H13C 109.5
H13B C13 H13C 109.5
C11 C14 H14A 109.5
C11 C14 H14B 109.5
H14A C14 H14B 109.5
C11 C14 H14C 109.5
H14A C14 H14C 109.5
H14B C14 H14C 109.5
C5 C15 P2 124.34(16)
C5 C15 K1 83.25(12)
P2 C15 K1 140.92(11)
C5 C15 H15 117.8
P2 C15 H15 117.8
K1 C15 H15 45.1
C18 C16 C19 108.3(3)
C18 C16 C17 107.9(3)
C19 C16 C17 108.5(3)
C18 C16 P2 110.8(2)
C19 C16 P2 117.22(19)
C17 C16 P2 103.7(2)
C16 C17 H17A 109.5
C16 C17 H17B 109.5
H17A C17 H17B 109.5
C16 C17 H17C 109.5
H17A C17 H17C 109.5
H17B C17 H17C 109.5
C16 C18 H18A 109.5
C16 C18 H18B 109.5
H18A C18 H18B 109.5
C16 C18 H18C 109.5
H18A C18 H18C 109.5
H18B C18 H18C 109.5
C16 C19 H19A 109.5
C16 C19 H19B 109.5
H19A C19 H19B 109.5
C16 C19 H19C 109.5
H19A C19 H19C 109.5
H19B C19 H19C 109.5
C23 C20 C22 108.4(3)
C23 C20 C21 107.7(3)
C22 C20 C21 109.6(3)
C23 C20 P2 103.2(2)
C22 C20 P2 116.1(2)
C21 C20 P2 111.5(2)
C20 C21 H21A 109.5
C20 C21 H21B 109.5
H21A C21 H21B 109.5
C20 C21 H21C 109.5
H21A C21 H21C 109.5
H21B C21 H21C 109.5
C20 C22 H22A 109.5
C20 C22 H22B 109.5
H22A C22 H22B 109.5
C20 C22 H22C 109.5
H22A C22 H22C 109.5
H22B C22 H22C 109.5
C20 C23 H23A 109.5
C20 C23 H23B 109.5
H23A C23 H23B 109.5
C20 C23 H23C 109.5
H23A C23 H23C 109.5
H23B C23 H23C 109.5
O1 C24 H24A 109.5
O1 C24 H24B 109.5
H24A C24 H24B 109.5
O1 C24 H24C 109.5
H24A C24 H24C 109.5
H24B C24 H24C 109.5
O1 C25 C26 118.0(3)
O1 C25 H25A 107.8
C26 C25 H25A 107.8
O1 C25 H25B 107.8
C26 C25 H25B 107.8
H25A C25 H25B 107.1
O2 C26 C25 120.2(4)
O2 C26 H26A 107.3
C25 C26 H26A 107.3
O2 C26 H26B 107.3
C25 C26 H26B 107.3
H26A C26 H26B 106.9
O2 C27 H27A 109.5
O2 C27 H27B 109.5
H27A C27 H27B 109.5
O2 C27 H27C 109.5
H27A C27 H27C 109.5
H27B C27 H27C 109.5
O3 C28 H28A 109.5
O3 C28 H28B 109.5
H28A C28 H28B 109.5
O3 C28 H28C 109.5
H28A C28 H28C 109.5
H28B C28 H28C 109.5
O3 C29 C30 116.9(4)
O3 C29 H29A 108.1
C30 C29 H29A 108.1
O3 C29 H29B 108.1
C30 C29 H29B 108.1
H29A C29 H29B 107.3
O4 C30 C29 121.5(4)
O4 C30 H30A 107.0
C29 C30 H30A 107.0
O4 C30 H30B 107.0
C29 C30 H30B 107.0
H30A C30 H30B 106.7
O4 C31 H31A 109.5
O4 C31 H31B 109.5
H31A C31 H31B 109.5
O4 C31 H31C 109.5
H31A C31 H31C 109.5
H31B C31 H31C 109.5
C1 N1 C5 119.43(18)
C1 N1 K1 128.46(13)
C5 N1 K1 102.33(12)
C25 O1 C24 117.5(3)
C25 O1 K1 121.5(2)
C24 O1 K1 120.2(2)
C26 O2 C27 120.6(4)
C26 O2 K1 114.7(3)
C27 O2 K1 120.5(3)
C29 O3 C28 119.3(4)
C29 O3 K1 122.3(4)
C28 O3 K1 118.1(3)
C30 O4 C31 122.1(4)
C30 O4 K1 117.5(4)
C31 O4 K1 117.4(3)
C6 P1 C11 102.86(14)
C6 P1 C7 100.96(12)
C11 P1 C7 111.06(16)
C6 P1 K1 97.72(8)
C11 P1 K1 110.88(10)
C7 P1 K1 128.36(11)
C15 P2 C16 102.43(11)
C15 P2 C20 103.81(12)
C16 P2 C20 109.17(13)
O3 K1 O1 152.23(11)
O3 K1 O4 58.43(12)
O1 K1 O4 95.40(11)
O3 K1 N1 83.83(9)
O1 K1 N1 123.35(8)
O4 K1 N1 131.15(10)
O3 K1 O2 102.12(12)
O1 K1 O2 57.96(9)
O4 K1 O2 73.95(13)
N1 K1 O2 149.96(9)
O3 K1 C15 78.98(11)
O1 K1 C15 114.91(7)
O4 K1 C15 94.14(10)
N1 K1 C15 45.30(5)
O2 K1 C15 164.53(9)
O3 K1 P1 101.28(10)
O1 K1 P1 97.37(7)
O4 K1 P1 147.78(9)
N1 K1 P1 61.86(4)
O2 K1 P1 88.12(9)
C15 K1 P1 106.89(4)
O3 K1 C5 87.76(10)
O1 K1 C5 114.83(7)
O4 K1 C5 117.35(10)
N1 K1 C5 23.44(5)
O2 K1 C5 168.11(9)
C15 K1 C5 23.92(5)
P1 K1 C5 83.41(4)

loop_
_geom_bond_atom_site_label_1
_geom_bond_atom_site_label_2
_geom_bond_distance
C1 N1 1.344(3)
C1 C2 1.377(4)
C1 C6 1.515(3)
C2 C3 1.396(4)
C2 H2 0.9500
C3 C4 1.354(4)
C3 H3 0.9500
C4 C5 1.438(3)
C4 H4 0.9500
C5 N1 1.386(3)
C5 C15 1.390(3)
C5 K1 3.405(2)
C6 P1 1.856(2)
C6 H6A 0.9900
C6 H6B 0.9900
C7 C10 1.523(4)
C7 C8 1.532(5)
C7 C9 1.547(4)
C7 P1 1.889(3)
C8 H8A 0.9800
C8 H8B 0.9800
C8 H8C 0.9800
C9 H9A 0.9800
C9 H9B 0.9800
C9 H9C 0.9800
C10 H10A 0.9800
C10 H10B 0.9800
C10 H10C 0.9800
C11 C13 1.522(5)
C11 C12 1.530(4)
C11 C14 1.542(5)
C11 P1 1.886(3)
C12 H12A 0.9800
C12 H12B 0.9800
C12 H12C 0.9800
C13 H13A 0.9800
C13 H13B 0.9800
C13 H13C 0.9800
C14 H14A 0.9800
C14 H14B 0.9800
C14 H14C 0.9800
C15 P2 1.775(2)
C15 K1 3.276(2)
C15 H15 0.9500
C16 C18 1.525(4)
C16 C19 1.530(4)
C16 C17 1.531(4)
C16 P2 1.892(3)
C17 H17A 0.9800
C17 H17B 0.9800
C17 H17C 0.9800
C18 H18A 0.9800
C18 H18B 0.9800
C18 H18C 0.9800
C19 H19A 0.9800
C19 H19B 0.9800
C19 H19C 0.9800
C20 C23 1.527(4)
C20 C22 1.529(4)
C20 C21 1.532(4)
C20 P2 1.901(3)
C21 H21A 0.9800
C21 H21B 0.9800
C21 H21C 0.9800
C22 H22A 0.9800
C22 H22B 0.9800
C22 H22C 0.9800
C23 H23A 0.9800
C23 H23B 0.9800
C23 H23C 0.9800
C24 O1 1.388(5)
C24 H24A 0.9800
C24 H24B 0.9800
C24 H24C 0.9800
C25 O1 1.372(5)
C25 C26 1.405(6)
C25 H25A 0.9900
C25 H25B 0.9900
C26 O2 1.281(5)
C26 H26A 0.9900
C26 H26B 0.9900
C27 O2 1.387(5)
C27 H27A 0.9800
C27 H27B 0.9800
C27 H27C 0.9800
C28 O3 1.404(6)
C28 H28A 0.9800
C28 H28B 0.9800
C28 H28C 0.9800
C29 O3 1.331(6)
C29 C30 1.381(8)
C29 H29A 0.9900
C29 H29B 0.9900
C30 O4 1.315(7)
C30 H30A 0.9900
C30 H30B 0.9900
C31 O4 1.379(6)
C31 H31A 0.9800
C31 H31B 0.9800
C31 H31C 0.9800
N1 K1 2.8279(19)
O1 K1 2.760(2)
O2 K1 2.935(3)
O3 K1 2.731(3)
O4 K1 2.781(3)
P1 K1 3.3334(12)

loop_
_geom_torsion_atom_site_label_1
_geom_torsion_atom_site_label_2
_geom_torsion_atom_site_label_3
_geom_torsion_atom_site_label_4
_geom_torsion
N1 C1 C2 C3 -3.3(4)
C6 C1 C2 C3 177.0(2)
C1 C2 C3 C4 2.2(4)
C2 C3 C4 C5 2.4(4)
C3 C4 C5 N1 -6.0(4)
C3 C4 C5 C15 174.0(3)
C3 C4 C5 K1 -71.8(4)
N1 C1 C6 P1 57.7(3)
C2 C1 C6 P1 -122.6(2)
N1 C5 C15 P2 179.88(15)
C4 C5 C15 P2 -0.2(3)
K1 C5 C15 P2 -149.98(19)
N1 C5 C15 K1 -30.14(17)
C4 C5 C15 K1 149.8(2)
O1 C25 C26 O2 30.5(8)
O3 C29 C30 O4 -15.8(10)
C2 C1 N1 C5 -0.4(3)
C6 C1 N1 C5 179.30(19)
C2 C1 N1 K1 139.2(2)
C6 C1 N1 K1 -41.1(3)
C15 C5 N1 C1 -175.1(2)
C4 C5 N1 C1 5.0(3)
K1 C5 N1 C1 148.7(2)
C15 C5 N1 K1 36.3(2)
C4 C5 N1 K1 -143.68(17)
C26 C25 O1 C24 179.6(5)
C26 C25 O1 K1 -10.8(6)
C25 C26 O2 C27 170.5(5)
C25 C26 O2 K1 -32.5(7)
C30 C29 O3 C28 174.7(6)
C30 C29 O3 K1 0.8(7)
C29 C30 O4 C31 -178.1(6)
C29 C30 O4 K1 22.1(9)
C1 C6 P1 C11 72.0(2)
C1 C6 P1 C7 -173.2(2)
C1 C6 P1 K1 -41.61(19)
C13 C11 P1 C6 38.1(3)
C12 C11 P1 C6 164.0(3)
C14 C11 P1 C6 -81.6(2)
C13 C11 P1 C7 -69.2(3)
C12 C11 P1 C7 56.8(3)
C14 C11 P1 C7 171.1(2)
C13 C11 P1 K1 141.7(3)
C12 C11 P1 K1 -92.4(3)
C14 C11 P1 K1 22.0(2)
C10 C7 P1 C6 -58.8(3)
C8 C7 P1 C6 62.1(2)
C9 C7 P1 C6 177.0(3)
C10 C7 P1 C11 49.7(3)
C8 C7 P1 C11 170.6(2)
C9 C7 P1 C11 -74.5(3)
C10 C7 P1 K1 -167.9(2)
C8 C7 P1 K1 -47.1(3)
C9 C7 P1 K1 67.8(3)
C5 C15 P2 C16 -135.3(2)
K1 C15 P2 C16 96.70(18)
C5 C15 P2 C20 111.1(2)
K1 C15 P2 C20 -16.91(19)
C18 C16 P2 C15 -171.8(2)
C19 C16 P2 C15 -46.8(3)
C17 C16 P2 C15 72.7(2)
C18 C16 P2 C20 -62.2(2)
C19 C16 P2 C20 62.8(3)
C17 C16 P2 C20 -177.7(2)
